data_2241698
loop_
_publ_author_name
'Mhiri, Manel'
'Badri, Abdessalem'
'Ben Amara, Mongi'

_publ_section_title
;
 Synthesis and crystal structure of NaMgFe(MoO~4~)~3~
;
_journal_coeditor_code BR2259
_journal_issue 6
_journal_name_full 'Acta Crystallographica Section E'
_journal_page_first 864
_journal_page_last 867
_journal_paper_doi 10.1107/S205698901600829X
_journal_volume 72
_journal_year 2016
_chemical_formula_sum 'Fe Mg Mo3 Na O12'
_chemical_formula_weight 582.97
_space_group_crystal_system triclinic
_space_group_IT_number 2
_space_group_name_Hall '-P 1'
_space_group_name_H-M_alt 'P -1'
_symmetry_space_group_name_Hall '-P 1'
_symmetry_space_group_name_H-M 'P -1'
_atom_sites_solution_primary direct
_atom_sites_solution_secondary difmap
_audit_creation_method SHELXL-2014/7
_cell_angle_alpha 80.240(10)
_cell_angle_beta 83.55(2)
_cell_angle_gamma 80.22(3)
_cell_formula_units_Z 2
_cell_length_a 6.900(4)
_cell_length_b 6.9280(10)
_cell_length_c 11.0550(10)
_cell_measurement_reflns_used 25
_cell_measurement_temperature 293(2)
_cell_measurement_theta_max 11.41
_cell_measurement_theta_min 9.11
_cell_volume 511.3(3)
_computing_cell_refinement
;
CAD-4 Express (Enraf--Nonius, 1994)
;
_computing_data_collection
;
CAD-4 Express (Enraf--Nonius, 1994)
;
_computing_data_reduction
;
XCAD4 (Harms & Wocadlo, 1995)
;
_computing_molecular_graphics
;
DIAMOND (Brandenburg & Putz, 1999)
;
_computing_publication_material
;
WinGX publication routines (Farrugia, 2012)
;
_computing_structure_refinement
;
SHELXL-2014/7 (Sheldrick, 201)
;
_computing_structure_solution
;
SIR92 (Altomare <i>et al.</i>,  1993)
;
_diffrn_ambient_temperature 293(2)
_diffrn_measured_fraction_theta_full 0.999
_diffrn_measured_fraction_theta_max 0.999
_diffrn_measurement_device_type 'Enraf--Nonius TurboCAD-4'
_diffrn_measurement_method 'non-profiled \w/2\t scans'
_diffrn_radiation_type MoK\a
_diffrn_radiation_wavelength 0.71073
_diffrn_reflns_av_R_equivalents 0.0140
_diffrn_reflns_limit_h_max 9
_diffrn_reflns_limit_h_min -9
_diffrn_reflns_limit_k_max 9
_diffrn_reflns_limit_k_min -9
_diffrn_reflns_limit_l_max 15
_diffrn_reflns_limit_l_min -1
_diffrn_reflns_number 3429
_diffrn_reflns_theta_full 25.242
_diffrn_reflns_theta_max 29.965
_diffrn_reflns_theta_min 3.007
_diffrn_standards_decay_% 1.056
_diffrn_standards_interval_time 120
_diffrn_standards_number 2
_exptl_absorpt_coefficient_mu 5.148
_exptl_absorpt_correction_T_max 0.6952
_exptl_absorpt_correction_T_min 0.4783
_exptl_absorpt_correction_type psi-scan
_exptl_absorpt_process_details
;
(North <i>et al.</i>,  1968)
;
_exptl_crystal_colour brown
_exptl_crystal_density_diffrn 3.786
_exptl_crystal_description prism
_exptl_crystal_F_000 542
_exptl_crystal_size_max 0.28
_exptl_crystal_size_mid 0.14
_exptl_crystal_size_min 0.07
_refine_diff_density_max 1.468
_refine_diff_density_min -1.601
_refine_ls_extinction_coef 0.0074(5)
_refine_ls_extinction_expression Fc^*^=kFc[1+0.001xFc^2^\l^3^/sin(2\q)]^-1/4^
_refine_ls_extinction_method
;
SHELXL-2014/7 (Sheldrick 2015)
;
_refine_ls_goodness_of_fit_ref 1.188
_refine_ls_matrix_type full
_refine_ls_number_parameters 168
_refine_ls_number_reflns 2983
_refine_ls_number_restraints 4
_refine_ls_restrained_S_all 1.187
_refine_ls_R_factor_all 0.0265
_refine_ls_R_factor_gt 0.0250
_refine_ls_shift/su_max 0.001
_refine_ls_shift/su_mean 0.000
_refine_ls_structure_factor_coef Fsqd
_refine_ls_weighting_details 'w=1/[\s^2^(Fo^2^)+(0.0308P)^2^+2.3858P] where P=(Fo^2^+2Fc^2^)/3'
_refine_ls_weighting_scheme calc
_refine_ls_wR_factor_gt 0.0676
_refine_ls_wR_factor_ref 0.0682
_reflns_number_gt 2850
_reflns_number_total 2983
_reflns_threshold_expression 'I > 2\s(I)'
_cod_data_source_file br2259sup1.cif
_cod_data_source_block I
_cod_database_code 2241698
_shelx_space_group_comment
;
The symmetry employed for this shelxl refinement is uniquely defined
by the following loop, which should always be used as a source of
symmetry information in preference to the above space-group names.
They are only intended as comments.
;

loop_
_space_group_symop_operation_xyz
'x, y, z'
'-x, -y, -z'

loop_
_atom_site_type_symbol
_atom_site_label
_atom_site_fract_x
_atom_site_fract_y
_atom_site_fract_z
_atom_site_U_iso_or_equiv
_atom_site_adp_type
_atom_site_calc_flag
_atom_site_occupancy
Na Na 0.8586(4) 0.5914(4) 0.8148(4) 0.0757(12) Uani d 1
Mg Mg1 0.81520(10) 0.17030(10) 0.50854(8) 0.00851(16) Uani d 0.7558(7)
Fe Fe1 0.81520(10) 0.17030(10) 0.50854(8) 0.00851(16) Uani d 0.2442(7)
Mg Mg2 0.77528(8) 0.77491(8) 0.11025(5) 0.00785(12) Uani d 0.2442(7)
Fe Fe2 0.77528(8) 0.77491(8) 0.11025(5) 0.00785(12) Uani d 0.7558(7)
Mo Mo1 0.75910(4) 0.10066(4) 0.85110(2) 0.00799(8) Uani d 1
O O11 0.8166(4) 0.8508(4) 0.9264(2) 0.0125(5) Uani d 1
O O12 0.9297(4) 0.2547(4) 0.8737(3) 0.0146(5) Uani d 1
O O13 0.5170(4) 0.2053(4) 0.8938(3) 0.0158(5) Uani d 1
O O14 0.7784(5) 0.0889(4) 0.6953(2) 0.0185(5) Uani d 1
Mo Mo2 0.70522(4) 0.28318(4) 0.18835(3) 0.00950(8) Uani d 1
O O21 0.4579(4) 0.3458(5) 0.2289(3) 0.0232(6) Uani d 1
O O22 0.7436(4) 0.0675(4) 0.1148(3) 0.0185(5) Uani d 1
O O23 0.8372(4) 0.2322(4) 0.3205(2) 0.0173(5) Uani d 1
O O24 0.8015(4) 0.4878(4) 0.0918(2) 0.0148(5) Uani d 1
Mo Mo3 0.27372(4) 0.29658(4) 0.54507(2) 0.00732(8) Uani d 1
O O31 0.1224(4) 0.1328(4) 0.5056(2) 0.0113(4) Uani d 1
O O32 0.2458(5) 0.2976(4) 0.7045(2) 0.0194(5) Uani d 1
O O33 0.5183(4) 0.2083(4) 0.5042(3) 0.0172(5) Uani d 1
O O34 0.2067(4) 0.5383(4) 0.4690(3) 0.0153(5) Uani d 1

loop_
_atom_site_aniso_label
_atom_site_aniso_U_11
_atom_site_aniso_U_22
_atom_site_aniso_U_33
_atom_site_aniso_U_12
_atom_site_aniso_U_13
_atom_site_aniso_U_23
Na 0.0293(12) 0.0255(11) 0.186(4) 0.0089(9) -0.0496(18) -0.0429(17)
Mg1 0.0079(4) 0.0081(4) 0.0091(4) -0.0007(3) -0.0018(3) 0.0001(3)
Fe1 0.0079(4) 0.0081(4) 0.0091(4) -0.0007(3) -0.0018(3) 0.0001(3)
Mg2 0.0080(2) 0.0073(2) 0.0079(2) -0.00174(18) -0.00177(18) 0.00103(18)
Fe2 0.0080(2) 0.0073(2) 0.0079(2) -0.00174(18) -0.00177(18) 0.00103(18)
Mo1 0.00697(13) 0.00870(13) 0.00770(13) -0.00175(9) -0.00095(9) 0.00122(9)
O11 0.0163(12) 0.0106(11) 0.0094(11) -0.0013(9) -0.0021(9) 0.0019(8)
O12 0.0112(11) 0.0152(12) 0.0182(12) -0.0052(9) -0.0040(9) 0.0003(10)
O13 0.0090(11) 0.0178(12) 0.0194(13) -0.0009(9) -0.0016(9) -0.0005(10)
O14 0.0258(14) 0.0185(13) 0.0092(11) -0.0021(11) -0.0017(10) 0.0018(10)
Mo2 0.01041(14) 0.00802(13) 0.00985(13) -0.00235(9) -0.00173(9) 0.00076(9)
O21 0.0133(12) 0.0295(16) 0.0261(15) -0.0028(11) -0.0017(11) -0.0026(12)
O22 0.0226(14) 0.0110(12) 0.0229(14) -0.0050(10) -0.0032(11) -0.0017(10)
O23 0.0192(13) 0.0188(13) 0.0125(12) -0.0009(10) -0.0033(10) 0.0005(10)
O24 0.0203(13) 0.0100(11) 0.0129(11) -0.0016(9) 0.0019(9) -0.0012(9)
Mo3 0.00771(13) 0.00787(13) 0.00674(13) -0.00290(9) -0.00105(9) -0.00015(9)
O31 0.0093(10) 0.0089(10) 0.0167(12) -0.0027(8) -0.0026(9) -0.0027(9)
O32 0.0266(15) 0.0239(14) 0.0088(11) -0.0081(11) -0.0019(10) -0.0010(10)
O33 0.0107(11) 0.0198(13) 0.0212(13) -0.0025(10) -0.0018(10) -0.0025(10)
O34 0.0189(13) 0.0086(11) 0.0179(12) -0.0027(9) -0.0027(10) 0.0008(9)

loop_
_atom_type_symbol
_atom_type_description
_atom_type_scat_dispersion_real
_atom_type_scat_dispersion_imag
_atom_type_scat_source
O O 0.0106 0.0060 'International Tables Vol C Tables 4.2.6.8 and 6.1.1.4'
Na Na 0.0362 0.0249 'International Tables Vol C Tables 4.2.6.8 and 6.1.1.4'
Mg Mg 0.0486 0.0363 'International Tables Vol C Tables 4.2.6.8 and 6.1.1.4'
Fe Fe 0.3463 0.8444 'International Tables Vol C Tables 4.2.6.8 and 6.1.1.4'
Mo Mo -1.6832 0.6857 'International Tables Vol C Tables 4.2.6.8 and 6.1.1.4'

loop_
_geom_angle_atom_site_label_1
_geom_angle_atom_site_label_2
_geom_angle_atom_site_label_3
_geom_angle_site_symmetry_1
_geom_angle_site_symmetry_3
_geom_angle
O21 Na O12 2_666 . 106.29(15)
O21 Na O11 2_666 . 92.34(14)
O12 Na O11 . . 131.5(2)
O21 Na O24 2_666 2_766 169.3(2)
O12 Na O24 . 2_766 71.63(12)
O11 Na O24 . 2_766 81.96(12)
O21 Na O23 2_666 2_766 125.19(19)
O12 Na O23 . 2_766 115.39(14)
O11 Na O23 . 2_766 85.84(12)
O24 Na O23 2_766 2_766 63.66(10)
O33 Mg1 O23 . . 88.07(12)
O33 Mg1 O14 . . 88.89(12)
O23 Mg1 O14 . . 174.80(12)
O33 Mg1 O34 . 2_666 89.20(12)
O23 Mg1 O34 . 2_666 93.92(12)
O14 Mg1 O34 . 2_666 90.26(12)
O33 Mg1 O31 . 1_655 177.80(12)
O23 Mg1 O31 . 1_655 89.73(11)
O14 Mg1 O31 . 1_655 93.30(12)
O34 Mg1 O31 2_666 1_655 91.09(11)
O33 Mg1 O31 . 2_656 98.59(12)
O23 Mg1 O31 . 2_656 88.75(11)
O14 Mg1 O31 . 2_656 87.53(11)
O34 Mg1 O31 2_666 2_656 171.86(11)
O31 Mg1 O31 1_655 2_656 81.22(11)
O13 Mg2 O24 2_666 . 88.40(12)
O13 Mg2 O22 2_666 1_565 90.10(12)
O24 Mg2 O22 . 1_565 175.47(12)
O13 Mg2 O11 2_666 1_554 92.52(11)
O24 Mg2 O11 . 1_554 90.58(11)
O22 Mg2 O11 1_565 1_554 85.22(11)
O13 Mg2 O32 2_666 2_666 91.56(12)
O24 Mg2 O32 . 2_666 90.53(12)
O22 Mg2 O32 1_565 2_666 93.77(12)
O11 Mg2 O32 1_554 2_666 175.79(12)
O13 Mg2 O12 2_666 2_766 176.14(11)
O24 Mg2 O12 . 2_766 90.70(12)
O22 Mg2 O12 1_565 2_766 91.08(12)
O11 Mg2 O12 1_554 2_766 91.24(11)
O32 Mg2 O12 2_666 2_766 84.69(12)
O14 Mo1 O13 . . 108.16(14)
O14 Mo1 O12 . . 106.87(14)
O13 Mo1 O12 . . 110.69(13)
O14 Mo1 O11 . 1_545 106.05(13)
O13 Mo1 O11 . 1_545 111.66(13)
O12 Mo1 O11 . 1_545 113.08(12)
O21 Mo2 O23 . . 110.07(14)
O21 Mo2 O22 . . 109.36(15)
O23 Mo2 O22 . . 109.03(13)
O21 Mo2 O24 . . 110.70(14)
O23 Mo2 O24 . . 105.75(13)
O22 Mo2 O24 . . 111.86(13)
O33 Mo3 O32 . . 108.10(14)
O33 Mo3 O34 . . 110.71(13)
O32 Mo3 O34 . . 109.21(14)
O33 Mo3 O31 . . 108.43(13)
O32 Mo3 O31 . . 109.96(13)
O34 Mo3 O31 . . 110.40(12)

loop_
_geom_bond_atom_site_label_1
_geom_bond_atom_site_label_2
_geom_bond_site_symmetry_2
_geom_bond_distance
Na O21 2_666 2.244(4)
Na O12 . 2.296(4)
Na O11 . 2.308(4)
Na O24 2_766 2.604(4)
Na O23 2_766 2.772(5)
Mg1 O33 . 2.025(3)
Mg1 O23 . 2.044(3)
Mg1 O14 . 2.045(3)
Mg1 O34 2_666 2.054(3)
Mg1 O31 1_655 2.089(3)
Mg1 O31 2_656 2.099(3)
Mg2 O13 2_666 2.003(3)
Mg2 O24 . 2.009(3)
Mg2 O22 1_565 2.010(3)
Mg2 O11 1_554 2.012(3)
Mg2 O32 2_666 2.019(3)
Mg2 O12 2_766 2.036(3)
Mo1 O14 . 1.727(3)
Mo1 O13 . 1.751(3)
Mo1 O12 . 1.780(3)
Mo1 O11 1_545 1.789(3)
Mo2 O21 . 1.715(3)
Mo2 O23 . 1.761(3)
Mo2 O22 . 1.787(3)
Mo2 O24 . 1.799(3)
Mo3 O33 . 1.731(3)
Mo3 O32 . 1.753(3)
Mo3 O34 . 1.753(3)
Mo3 O31 . 1.801(2)

_cod_database_fobs_code 2241698
